data_7710061
loop_
_publ_author_name
'Viau, Lydie'
'Knorr, Michael'
'Knauer, Lena'
'Brieger, Lukas'
'Strohman, Carsten'

_publ_section_title
;
 2,2&#x2019;-Ethylenebis(1,3-dithiane) as polydentate m2-, m4- and
 m5-assembling ligand for the construction of sulphur-rich Cu(I), Hg(II)
 and heterometallic Cu(I)/Hg(II) coordination polymers featuring uncommon
 network architectures
;
_journal_name_full 'Dalton Transactions'
_journal_paper_doi 10.1039/D2DT00800A
_journal_year 2022
_chemical_formula_moiety 'C24 H42 Br6 Cu6 N2 S8'
_chemical_formula_sum 'C24 H42 Br6 Cu6 N2 S8'
_chemical_formula_weight 1475.77
_space_group_crystal_system triclinic
_space_group_IT_number 2
_space_group_name_Hall '-P 1'
_space_group_name_H-M_alt 'P -1'
_atom_sites_solution_hydrogens geom
_atom_sites_solution_primary dual
_audit_creation_date 2022-02-07
_audit_creation_method
;
Olex2 1.5-alpha
(compiled 2021.12.21 svn.raa29eb21 for OlexSys, GUI svn.r6440)
;
_audit_update_record
;
2022-04-04 deposited with the CCDC.	2022-04-18 downloaded from the CCDC.
;
_cell_angle_alpha 87.555(2)
_cell_angle_beta 84.017(2)
_cell_angle_gamma 87.229(2)
_cell_formula_units_Z 2
_cell_length_a 7.8928(11)
_cell_length_b 9.8456(14)
_cell_length_c 26.928(4)
_cell_measurement_reflns_used 9829
_cell_measurement_temperature 200
_cell_measurement_theta_max 33.74
_cell_measurement_theta_min 2.53
_cell_volume 2077.2(5)
_computing_cell_refinement 'SAINT V8.40B (Bruker, 2016)'
_computing_data_collection 'APEX4 v2021.10-0 (Bruker, 2021)'
_computing_data_reduction 'SAINT V8.40B (Bruker, 2016)'
_computing_molecular_graphics 'Olex2 1.5-alpha (Dolomanov et al., 2009)'
_computing_publication_material 'Olex2 1.5-alpha (Dolomanov et al., 2009)'
_computing_structure_refinement 'XL  (Sheldrick, 2008)'
_computing_structure_solution 'XT  (Sheldrick, 2015)'
_diffrn_ambient_temperature 200
_diffrn_detector 'Bruker D8 VENTURE area detector'
_diffrn_detector_area_resol_mean 10.4167
_diffrn_detector_type 'CMOS PHOTON100 area detector'
_diffrn_measured_fraction_theta_full 1.000
_diffrn_measured_fraction_theta_max 0.998
_diffrn_measurement_device 'four-circle diffractometer'
_diffrn_measurement_device_type 'Bruker D8 VENTURE area detector'
_diffrn_measurement_method '\w and \f scans'
_diffrn_radiation_monochromator 'HELIOS mirror optics'
_diffrn_radiation_probe x-ray
_diffrn_radiation_type MoK\a
_diffrn_radiation_wavelength 0.71073
_diffrn_reflns_av_R_equivalents 0.0501
_diffrn_reflns_av_unetI/netI 0.0232
_diffrn_reflns_Laue_measured_fraction_full 1.000
_diffrn_reflns_Laue_measured_fraction_max 0.998
_diffrn_reflns_limit_h_max 12
_diffrn_reflns_limit_h_min -12
_diffrn_reflns_limit_k_max 15
_diffrn_reflns_limit_k_min -15
_diffrn_reflns_limit_l_max 42
_diffrn_reflns_limit_l_min 0
_diffrn_reflns_number 16608
_diffrn_reflns_point_group_measured_fraction_full 1.000
_diffrn_reflns_point_group_measured_fraction_max 0.998
_diffrn_reflns_theta_full 25.242
_diffrn_reflns_theta_max 33.752
_diffrn_reflns_theta_min 2.072
_diffrn_source 'microfocus sealed X-ray tube'
_diffrn_source_current 1.0
_diffrn_source_power 0.05
_diffrn_source_type 'Incoatec I\ms'
_diffrn_source_voltage 50.0
_diffrn_standards_number 0
_exptl_absorpt_coefficient_mu 9.212
_exptl_absorpt_correction_T_max 0.566158
_exptl_absorpt_correction_T_min 0.267752
_exptl_absorpt_correction_type multi-scan
_exptl_absorpt_process_details
;
 TWINABS-2012/1 (Bruker,2012) was used for absorption correction.
 
For component 1:
 wR2(int) was 0.1605 before and 0.0433 after correction.
 
For component 2:
 wR2(int) was 0.1823 before and 0.0683 after correction.
 The Ratio of minimum to maximum transmission is 0.47.

Final HKLF 4 output contains 256180 reflections, Rint = 0.0506
 (140751 with I > 3sig(I), Rint = 0.0423)
;
_exptl_crystal_colour colourless
_exptl_crystal_colour_primary colourless
_exptl_crystal_density_diffrn 2.359
_exptl_crystal_description prism
_exptl_crystal_F_000 1424
_exptl_crystal_size_max 0.163
_exptl_crystal_size_mid 0.107
_exptl_crystal_size_min 0.043
_exptl_transmission_factor_max 0.566158
_exptl_transmission_factor_min 0.267752
_refine_diff_density_max 1.365
_refine_diff_density_min -1.574
_refine_diff_density_rms 0.113
_refine_ls_extinction_method none
_refine_ls_goodness_of_fit_ref 1.000
_refine_ls_hydrogen_treatment constr
_refine_ls_matrix_type full
_refine_ls_number_parameters 417
_refine_ls_number_reflns 16608
_refine_ls_number_restraints 0
_refine_ls_restrained_S_all 1.000
_refine_ls_R_factor_all 0.0369
_refine_ls_R_factor_gt 0.0276
_refine_ls_shift/su_max 0.009
_refine_ls_shift/su_mean 0.000
_refine_ls_structure_factor_coef Fsqd
_refine_ls_weighting_details 'w=1/[\s^2^(Fo^2^)+(0.0399P)^2^+0.9314P] where P=(Fo^2^+2Fc^2^)/3'
_refine_ls_weighting_scheme calc
_refine_ls_wR_factor_gt 0.0683
_refine_ls_wR_factor_ref 0.0715
_reflns_Friedel_coverage 0.000
_reflns_number_gt 13893
_reflns_number_total 16608
_reflns_threshold_expression 'I > 2\s(I)'
_cod_data_source_file d2dt00800a2.cif
_cod_data_source_block mo_b2369_0m_4_CCDC1
_cod_database_code 7710061
_shelx_shelxl_version_number 2018/3
_shelx_space_group_comment
;
The symmetry employed for this shelxl refinement is uniquely defined
by the following loop, which should always be used as a source of
symmetry information in preference to the above space-group names.
They are only intended as comments.
;
_shelx_estimated_absorpt_t_max 0.693
_shelx_estimated_absorpt_t_min 0.315
_olex2_refinement_description
;
1. Fixed Uiso
 At 1.2 times of:
  All C(H) groups, All C(H,H) groups
 At 1.5 times of:
  All C(H,H,H) groups
2.a Ternary CH refined with riding coordinates:
 C1(H1), C7(H7), C11(H11), C17(H17)
2.b Secondary CH2 refined with riding coordinates:
 C2(H2A,H2B), C3(H3A,H3B), C4(H4A,H4B), C5(H5A,H5B), C6(H6A,H6B), C8(H8A,H8B),
 C9(H9A,H9B), C10(H10A,H10B), C12(H12A,H12B), C13(H13A,H13B), C14(H14A,H14B),
 C15(H15A,H15B), C16(H16A,H16B), C18(H18A,H18B), C19(H19A,H19B), C20(H20A,H20B)
2.c Idealised Me refined as rotating group:
 C22(H22A,H22B,H22C), C24(H24A,H24B,H24C)
;
_olex2_submission_special_instructions 'No special instructions were received'

loop_
_space_group_symop_operation_xyz
'x, y, z'
'-x, -y, -z'

loop_
_atom_site_label
_atom_site_type_symbol
_atom_site_fract_x
_atom_site_fract_y
_atom_site_fract_z
_atom_site_U_iso_or_equiv
_atom_site_adp_type
_atom_site_occupancy
_atom_site_site_symmetry_order
_atom_site_calc_flag
_atom_site_refinement_flags_posn
_atom_site_refinement_flags_adp
_atom_site_refinement_flags_occupancy
_atom_site_disorder_assembly
_atom_site_disorder_group
Br1 Br -0.25244(3) -0.52768(2) -0.05068(2) 0.02694(4) Uani 1 1 d . . . . .
Br2 Br -0.77989(3) -1.04731(2) -0.44615(2) 0.02934(5) Uani 1 1 d . . . . .
Br3 Br -0.91473(2) -0.77706(2) -0.34249(2) 0.02586(4) Uani 1 1 d . . . . .
Br4 Br -0.74327(3) -0.46759(2) -0.43626(2) 0.02718(4) Uani 1 1 d . . . . .
Br5 Br -0.24689(3) 0.04184(2) -0.06130(2) 0.02566(4) Uani 1 1 d . . . . .
Br6 Br -0.08724(2) -0.25345(2) -0.16091(2) 0.02573(4) Uani 1 1 d . . . . .
Cu1 Cu -0.35437(3) -0.73415(3) -0.09430(2) 0.02872(6) Uani 1 1 d . . . . .
Cu2 Cu -0.69474(3) -0.91935(3) -0.38129(2) 0.02730(5) Uani 1 1 d . . . . .
Cu3 Cu -0.71153(3) -0.58597(3) -0.35711(2) 0.02399(5) Uani 1 1 d . . . . .
Cu4 Cu -0.65416(4) -0.25639(3) -0.40019(2) 0.02938(6) Uani 1 1 d . . . . .
Cu5 Cu -0.28345(3) -0.04776(2) -0.14175(2) 0.02305(5) Uani 1 1 d . . . . .
Cu6 Cu -0.30126(3) -0.39649(3) -0.12450(2) 0.03319(6) Uani 1 1 d . . . . .
S1 S -0.22126(6) -0.65290(4) -0.16788(2) 0.02024(8) Uani 1 1 d . . . . .
S2 S -0.16706(6) -0.92915(4) -0.21379(2) 0.01788(8) Uani 1 1 d . . . . .
S3 S -0.42532(6) -0.93851(4) -0.36404(2) 0.02029(8) Uani 1 1 d . . . . .
S4 S -0.43005(6) -0.63204(4) -0.34784(2) 0.01844(8) Uani 1 1 d . . . . .
S5 S -0.84593(6) -0.47923(4) -0.28698(2) 0.02046(8) Uani 1 1 d . . . . .
S6 S -0.77582(6) -0.19015(4) -0.32389(2) 0.02135(8) Uani 1 1 d . . . . .
S7 S -0.56649(5) -0.07359(4) -0.14623(2) 0.01756(8) Uani 1 1 d . . . . .
S8 S -0.57210(6) -0.38505(4) -0.14197(2) 0.01859(8) Uani 1 1 d . . . . .
N1 N -0.6004(2) -0.7328(2) -0.07152(8) 0.0338(4) Uani 1 1 d . . . . .
N2 N -0.4092(3) -0.2562(2) -0.42668(8) 0.0343(4) Uani 1 1 d . . . . .
C1 C -0.2438(2) -0.75320(17) -0.22189(6) 0.0173(3) Uani 1 1 d . . . . .
H1 H -0.176409 -0.711252 -0.251652 0.021 Uiso 1 1 calc R U . . .
C2 C 0.0082(3) -0.6701(2) -0.16507(8) 0.0258(4) Uani 1 1 d . . . . .
H2A H 0.065677 -0.625580 -0.195479 0.031 Uiso 1 1 calc R U . . .
H2B H 0.037071 -0.621169 -0.135940 0.031 Uiso 1 1 calc R U . . .
C3 C 0.0782(2) -0.8164(2) -0.16092(8) 0.0246(4) Uani 1 1 d . . . . .
H3A H 0.021330 -0.860960 -0.130419 0.030 Uiso 1 1 calc R U . . .
H3B H 0.201506 -0.815787 -0.157002 0.030 Uiso 1 1 calc R U . . .
C4 C 0.0542(2) -0.9005(2) -0.20555(8) 0.0245(4) Uani 1 1 d . . . . .
H4A H 0.115592 -0.989778 -0.201775 0.029 Uiso 1 1 calc R U . . .
H4B H 0.107173 -0.853853 -0.236182 0.029 Uiso 1 1 calc R U . . .
C5 C -0.4319(2) -0.74386(19) -0.23081(7) 0.0215(3) Uani 1 1 d . . . . .
H5A H -0.464517 -0.647536 -0.238578 0.026 Uiso 1 1 calc R U . . .
H5B H -0.500236 -0.771823 -0.199430 0.026 Uiso 1 1 calc R U . . .
C6 C -0.4791(2) -0.83021(19) -0.27280(7) 0.0215(3) Uani 1 1 d . . . . .
H6A H -0.460943 -0.927389 -0.262897 0.026 Uiso 1 1 calc R U . . .
H6B H -0.602214 -0.813880 -0.276181 0.026 Uiso 1 1 calc R U . . .
C7 C -0.3798(2) -0.80367(17) -0.32391(6) 0.0172(3) Uani 1 1 d . . . . .
H7 H -0.255400 -0.810973 -0.319571 0.021 Uiso 1 1 calc R U . . .
C8 C -0.3007(3) -0.8884(2) -0.42179(8) 0.0282(4) Uani 1 1 d . . . . .
H8A H -0.178633 -0.891168 -0.416061 0.034 Uiso 1 1 calc R U . . .
H8B H -0.314496 -0.955180 -0.447358 0.034 Uiso 1 1 calc R U . . .
C9 C -0.3507(3) -0.7467(2) -0.44190(8) 0.0291(4) Uani 1 1 d . . . . .
H9A H -0.290499 -0.732323 -0.475715 0.035 Uiso 1 1 calc R U . . .
H9B H -0.474617 -0.741876 -0.445160 0.035 Uiso 1 1 calc R U . . .
C10 C -0.3102(3) -0.6329(2) -0.40944(8) 0.0255(4) Uani 1 1 d . . . . .
H10A H -0.333055 -0.544803 -0.427137 0.031 Uiso 1 1 calc R U . . .
H10B H -0.186942 -0.640166 -0.405171 0.031 Uiso 1 1 calc R U . . .
C11 C -0.7648(2) -0.31755(17) -0.27323(6) 0.0181(3) Uani 1 1 d . . . . .
H11 H -0.835223 -0.282195 -0.243089 0.022 Uiso 1 1 calc R U . . .
C12 C -1.0639(3) -0.4243(2) -0.29656(8) 0.0273(4) Uani 1 1 d . . . . .
H12A H -1.124632 -0.504134 -0.305367 0.033 Uiso 1 1 calc R U . . .
H12B H -1.121572 -0.391340 -0.264614 0.033 Uiso 1 1 calc R U . . .
C13 C -1.0809(3) -0.3134(2) -0.33668(8) 0.0282(4) Uani 1 1 d . . . . .
H13A H -1.203275 -0.296405 -0.340944 0.034 Uiso 1 1 calc R U . . .
H13B H -1.023495 -0.346040 -0.368694 0.034 Uiso 1 1 calc R U . . .
C14 C -1.0058(3) -0.1793(2) -0.32566(8) 0.0282(4) Uani 1 1 d . . . . .
H14A H -1.060153 -0.148189 -0.293059 0.034 Uiso 1 1 calc R U . . .
H14B H -1.034174 -0.109938 -0.351561 0.034 Uiso 1 1 calc R U . . .
C15 C -0.5806(2) -0.33901(19) -0.26054(7) 0.0210(3) Uani 1 1 d . . . . .
H15A H -0.503660 -0.342526 -0.291981 0.025 Uiso 1 1 calc R U . . .
H15B H -0.568245 -0.427754 -0.242274 0.025 Uiso 1 1 calc R U . . .
C16 C -0.5259(2) -0.22672(18) -0.22876(7) 0.0197(3) Uani 1 1 d . . . . .
H16A H -0.401719 -0.238588 -0.226288 0.024 Uiso 1 1 calc R U . . .
H16B H -0.547094 -0.137400 -0.245835 0.024 Uiso 1 1 calc R U . . .
C17 C -0.6192(2) -0.22591(16) -0.17600(6) 0.0160(3) Uani 1 1 d . . . . .
H17 H -0.744415 -0.219853 -0.179247 0.019 Uiso 1 1 calc R U . . .
C18 C -0.6826(3) -0.09652(19) -0.08461(8) 0.0254(4) Uani 1 1 d . . . . .
H18A H -0.657631 -0.020901 -0.063796 0.031 Uiso 1 1 calc R U . . .
H18B H -0.806308 -0.090237 -0.088199 0.031 Uiso 1 1 calc R U . . .
C19 C -0.6413(3) -0.2300(2) -0.05738(7) 0.0278(4) Uani 1 1 d . . . . .
H19A H -0.516920 -0.238049 -0.054880 0.033 Uiso 1 1 calc R U . . .
H19B H -0.699175 -0.228120 -0.022965 0.033 Uiso 1 1 calc R U . . .
C20 C -0.6935(3) -0.3549(2) -0.08207(7) 0.0250(4) Uani 1 1 d . . . . .
H20A H -0.816104 -0.344062 -0.086976 0.030 Uiso 1 1 calc R U . . .
H20B H -0.678435 -0.435566 -0.059457 0.030 Uiso 1 1 calc R U . . .
C21 C -0.7271(3) -0.7398(2) -0.04739(9) 0.0294(4) Uani 1 1 d . . . . .
C22 C -0.8885(3) -0.7513(2) -0.01682(10) 0.0359(5) Uani 1 1 d . . . . .
H22A H -0.868133 -0.761800 0.018448 0.054 Uiso 1 1 calc R U . . .
H22B H -0.945959 -0.830750 -0.026394 0.054 Uiso 1 1 calc R U . . .
H22C H -0.960627 -0.668980 -0.021840 0.054 Uiso 1 1 calc R U . . .
C23 C -0.2836(3) -0.2608(2) -0.45160(9) 0.0284(4) Uani 1 1 d . . . . .
C24 C -0.1236(3) -0.2683(2) -0.48318(10) 0.0353(5) Uani 1 1 d . . . . .
H24A H -0.055422 -0.348695 -0.473088 0.053 Uiso 1 1 calc R U . . .
H24B H -0.060870 -0.186298 -0.479761 0.053 Uiso 1 1 calc R U . . .
H24C H -0.146197 -0.275117 -0.518068 0.053 Uiso 1 1 calc R U . . .

loop_
_atom_site_aniso_label
_atom_site_aniso_U_11
_atom_site_aniso_U_22
_atom_site_aniso_U_33
_atom_site_aniso_U_23
_atom_site_aniso_U_13
_atom_site_aniso_U_12
Br1 0.04174(11) 0.02196(8) 0.01831(8) -0.00039(6) -0.00935(8) -0.00044(7)
Br2 0.04628(12) 0.02373(9) 0.01980(9) -0.00271(7) -0.01155(8) -0.00048(8)
Br3 0.01943(8) 0.02513(9) 0.03301(10) -0.00597(7) 0.00144(7) -0.00544(6)
Br4 0.03779(11) 0.02439(9) 0.01984(9) 0.00095(7) -0.00709(8) 0.00103(7)
Br5 0.03649(11) 0.02327(8) 0.01833(8) -0.00261(6) -0.00610(7) -0.00408(7)
Br6 0.01764(8) 0.02244(8) 0.03555(11) 0.00009(7) 0.00312(7) 0.00141(6)
Cu1 0.02782(13) 0.03335(13) 0.02492(12) -0.00188(10) -0.00172(10) -0.00209(10)
Cu2 0.02422(12) 0.03131(12) 0.02765(13) -0.00683(10) -0.00536(10) -0.00347(9)
Cu3 0.02237(11) 0.02754(11) 0.02213(11) 0.00115(9) -0.00344(9) -0.00111(8)
Cu4 0.02841(13) 0.03451(13) 0.02506(12) 0.00022(10) -0.00254(10) -0.00130(10)
Cu5 0.02095(11) 0.02687(11) 0.02200(11) -0.00445(9) -0.00326(9) -0.00232(8)
Cu6 0.02332(12) 0.03800(14) 0.03667(15) 0.01639(11) -0.00374(11) 0.00053(10)
S1 0.0247(2) 0.01663(18) 0.01968(19) -0.00268(14) -0.00372(16) 0.00086(15)
S2 0.01930(19) 0.01741(17) 0.01666(18) -0.00179(14) -0.00137(15) 0.00185(14)
S3 0.0221(2) 0.01839(18) 0.0207(2) -0.00154(15) -0.00326(16) -0.00115(15)
S4 0.01897(19) 0.01765(17) 0.01890(19) -0.00039(14) -0.00221(15) -0.00263(14)
S5 0.0244(2) 0.02062(19) 0.01655(19) -0.00029(15) -0.00079(16) -0.00568(15)
S6 0.0244(2) 0.01861(18) 0.0214(2) 0.00081(15) -0.00414(17) -0.00236(15)
S7 0.01729(18) 0.01534(17) 0.02026(19) -0.00210(14) -0.00279(15) 0.00025(13)
S8 0.02161(19) 0.01578(17) 0.01826(19) -0.00083(14) -0.00141(15) -0.00074(14)
N1 0.0275(9) 0.0308(9) 0.0432(11) -0.0051(8) -0.0032(8) -0.0013(7)
N2 0.0285(9) 0.0334(9) 0.0416(11) -0.0002(8) -0.0064(8) -0.0025(7)
C1 0.0200(8) 0.0176(7) 0.0141(7) 0.0005(5) -0.0023(6) 0.0012(6)
C2 0.0243(9) 0.0270(9) 0.0269(9) -0.0007(7) -0.0049(8) -0.0057(7)
C3 0.0181(8) 0.0300(9) 0.0261(9) 0.0024(7) -0.0047(7) -0.0016(7)
C4 0.0167(8) 0.0279(9) 0.0279(9) 0.0003(7) 0.0007(7) 0.0029(6)
C5 0.0193(8) 0.0280(9) 0.0166(8) 0.0002(6) -0.0022(6) 0.0037(6)
C6 0.0188(8) 0.0274(9) 0.0184(8) 0.0035(6) -0.0030(6) -0.0046(6)
C7 0.0168(7) 0.0190(7) 0.0162(7) 0.0005(6) -0.0039(6) -0.0016(5)
C8 0.0338(11) 0.0278(9) 0.0211(9) -0.0034(7) 0.0050(8) 0.0023(8)
C9 0.0378(11) 0.0306(10) 0.0174(8) 0.0008(7) 0.0026(8) 0.0010(8)
C10 0.0267(9) 0.0255(9) 0.0225(9) 0.0048(7) 0.0045(7) -0.0022(7)
C11 0.0201(8) 0.0196(7) 0.0151(7) -0.0041(6) -0.0022(6) -0.0015(6)
C12 0.0211(9) 0.0330(10) 0.0281(10) -0.0061(8) 0.0014(7) -0.0080(7)
C13 0.0190(8) 0.0390(11) 0.0278(10) -0.0053(8) -0.0060(7) 0.0000(7)
C14 0.0256(9) 0.0281(9) 0.0304(10) -0.0003(8) -0.0041(8) 0.0048(7)
C15 0.0199(8) 0.0259(8) 0.0175(8) -0.0048(6) -0.0033(6) 0.0011(6)
C16 0.0197(8) 0.0250(8) 0.0148(7) -0.0016(6) -0.0027(6) -0.0048(6)
C17 0.0155(7) 0.0166(7) 0.0164(7) -0.0015(5) -0.0036(6) -0.0010(5)
C18 0.0284(9) 0.0218(8) 0.0244(9) -0.0067(7) 0.0061(7) 0.0016(7)
C19 0.0372(11) 0.0280(9) 0.0174(8) -0.0034(7) 0.0021(8) -0.0027(8)
C20 0.0293(10) 0.0235(8) 0.0211(9) -0.0001(7) 0.0030(7) -0.0034(7)
C21 0.0269(10) 0.0231(9) 0.0399(12) -0.0040(8) -0.0101(9) -0.0006(7)
C22 0.0259(10) 0.0363(11) 0.0463(14) -0.0026(10) -0.0058(10) -0.0032(8)
C23 0.0273(10) 0.0239(9) 0.0352(11) -0.0005(8) -0.0097(9) -0.0020(7)
C24 0.0267(10) 0.0365(11) 0.0425(13) -0.0003(10) -0.0036(9) -0.0013(8)

loop_
_atom_type_symbol
_atom_type_description
_atom_type_scat_dispersion_real
_atom_type_scat_dispersion_imag
_atom_type_scat_source
C C 0.0033 0.0016 'International Tables Vol C Tables 4.2.6.8 and 6.1.1.4'
H H 0.0000 0.0000 'International Tables Vol C Tables 4.2.6.8 and 6.1.1.4'
Br Br -0.2901 2.4595 'International Tables Vol C Tables 4.2.6.8 and 6.1.1.4'
Cu Cu 0.3201 1.2651 'International Tables Vol C Tables 4.2.6.8 and 6.1.1.4'
N N 0.0061 0.0033 'International Tables Vol C Tables 4.2.6.8 and 6.1.1.4'
S S 0.1246 0.1234 'International Tables Vol C Tables 4.2.6.8 and 6.1.1.4'

loop_
_geom_angle_atom_site_label_1
_geom_angle_atom_site_label_2
_geom_angle_atom_site_label_3
_geom_angle
_geom_angle_site_symmetry_1
_geom_angle_site_symmetry_3
_geom_angle_publ_flag
Cu6 Br1 Cu1 86.950(15) . . ?
Cu2 Br2 Cu4 86.146(15) . 1_545 ?
Cu2 Br3 Cu3 87.081(15) . . ?
Cu3 Br4 Cu4 88.752(14) . . ?
Cu5 Br5 Cu1 87.361(13) . 1_565 ?
Cu6 Br6 Cu5 89.860(15) . . ?
Br5 Cu1 Br1 113.940(15) 1_545 . ?
S1 Cu1 Br1 88.938(18) . . ?
S1 Cu1 Br5 117.050(17) . 1_545 ?
N1 Cu1 Br1 102.83(6) . . ?
N1 Cu1 Br5 103.04(6) . 1_545 ?
N1 Cu1 S1 129.05(7) . . ?
Br3 Cu2 Br2 114.062(15) . . ?
S3 Cu2 Br2 119.096(18) . . ?
S3 Cu2 Br3 126.824(18) . . ?
Br4 Cu3 Br3 110.768(13) . . ?
S4 Cu3 Br3 118.596(17) . . ?
S4 Cu3 Br4 110.519(16) . . ?
S4 Cu3 S5 110.23(2) . . ?
S5 Cu3 Br3 90.104(16) . . ?
S5 Cu3 Br4 115.465(19) . . ?
Br4 Cu4 Br2 109.473(15) . 1_565 ?
S6 Cu4 Br2 93.096(17) . 1_565 ?
S6 Cu4 Br4 120.217(17) . . ?
N2 Cu4 Br2 102.17(6) . 1_565 ?
N2 Cu4 Br4 101.00(6) . . ?
N2 Cu4 S6 127.96(6) . . ?
Br5 Cu5 Br6 111.980(13) . . ?
S2 Cu5 Br5 117.967(17) 1_565 . ?
S2 Cu5 Br6 91.591(16) 1_565 . ?
S7 Cu5 Br5 108.657(16) . . ?
S7 Cu5 Br6 116.491(16) . . ?
S7 Cu5 S2 109.657(19) . 1_565 ?
Br6 Cu6 Br1 118.898(15) . . ?
S8 Cu6 Br1 114.408(17) . . ?
S8 Cu6 Br6 125.046(18) . . ?
C1 S1 Cu1 115.11(6) . . ?
C2 S1 Cu1 108.72(7) . . ?
C2 S1 C1 100.75(9) . . ?
C1 S2 Cu5 116.12(6) . 1_545 ?
C1 S2 C4 99.01(9) . . ?
C4 S2 Cu5 107.31(7) . 1_545 ?
C7 S3 Cu2 110.61(6) . . ?
C8 S3 Cu2 105.01(8) . . ?
C8 S3 C7 100.70(9) . . ?
C7 S4 Cu3 114.81(6) . . ?
C10 S4 Cu3 108.83(7) . . ?
C10 S4 C7 101.15(9) . . ?
C11 S5 Cu3 116.34(6) . . ?
C11 S5 C12 99.51(9) . . ?
C12 S5 Cu3 110.89(7) . . ?
C11 S6 Cu4 115.26(6) . . ?
C11 S6 C14 98.62(9) . . ?
C14 S6 Cu4 107.92(7) . . ?
C17 S7 Cu5 115.54(6) . . ?
C17 S7 C18 101.04(9) . . ?
C18 S7 Cu5 111.93(7) . . ?
C17 S8 Cu6 110.48(6) . . ?
C20 S8 Cu6 103.94(7) . . ?
C20 S8 C17 100.61(9) . . ?
C21 N1 Cu1 163.1(2) . . ?
C23 N2 Cu4 164.7(2) . . ?
S1 C1 H1 108.5 . . ?
S2 C1 S1 112.62(9) . . ?
S2 C1 H1 108.5 . . ?
C5 C1 S1 107.30(12) . . ?
C5 C1 S2 111.43(12) . . ?
C5 C1 H1 108.5 . . ?
S1 C2 H2A 108.7 . . ?
S1 C2 H2B 108.7 . . ?
H2A C2 H2B 107.6 . . ?
C3 C2 S1 114.40(14) . . ?
C3 C2 H2A 108.7 . . ?
C3 C2 H2B 108.7 . . ?
C2 C3 H3A 108.7 . . ?
C2 C3 H3B 108.7 . . ?
C2 C3 C4 114.03(16) . . ?
H3A C3 H3B 107.6 . . ?
C4 C3 H3A 108.7 . . ?
C4 C3 H3B 108.7 . . ?
S2 C4 H4A 108.6 . . ?
S2 C4 H4B 108.6 . . ?
C3 C4 S2 114.54(13) . . ?
C3 C4 H4A 108.6 . . ?
C3 C4 H4B 108.6 . . ?
H4A C4 H4B 107.6 . . ?
C1 C5 H5A 108.5 . . ?
C1 C5 H5B 108.5 . . ?
C1 C5 C6 115.21(15) . . ?
H5A C5 H5B 107.5 . . ?
C6 C5 H5A 108.5 . . ?
C6 C5 H5B 108.5 . . ?
C5 C6 H6A 108.4 . . ?
C5 C6 H6B 108.4 . . ?
H6A C6 H6B 107.5 . . ?
C7 C6 C5 115.39(15) . . ?
C7 C6 H6A 108.4 . . ?
C7 C6 H6B 108.4 . . ?
S3 C7 S4 114.62(9) . . ?
S3 C7 H7 108.0 . . ?
S4 C7 H7 108.0 . . ?
C6 C7 S3 107.43(12) . . ?
C6 C7 S4 110.45(12) . . ?
C6 C7 H7 108.0 . . ?
S3 C8 H8A 108.9 . . ?
S3 C8 H8B 108.9 . . ?
H8A C8 H8B 107.7 . . ?
C9 C8 S3 113.53(14) . . ?
C9 C8 H8A 108.9 . . ?
C9 C8 H8B 108.9 . . ?
C8 C9 H9A 108.8 . . ?
C8 C9 H9B 108.8 . . ?
H9A C9 H9B 107.7 . . ?
C10 C9 C8 113.88(18) . . ?
C10 C9 H9A 108.8 . . ?
C10 C9 H9B 108.8 . . ?
S4 C10 H10A 108.6 . . ?
S4 C10 H10B 108.6 . . ?
C9 C10 S4 114.72(14) . . ?
C9 C10 H10A 108.6 . . ?
C9 C10 H10B 108.6 . . ?
H10A C10 H10B 107.6 . . ?
S5 C11 S6 113.25(9) . . ?
S5 C11 H11 108.0 . . ?
S6 C11 H11 108.0 . . ?
C15 C11 S5 109.50(12) . . ?
C15 C11 S6 109.89(12) . . ?
C15 C11 H11 108.0 . . ?
S5 C12 H12A 108.5 . . ?
S5 C12 H12B 108.5 . . ?
H12A C12 H12B 107.5 . . ?
C13 C12 S5 115.04(14) . . ?
C13 C12 H12A 108.5 . . ?
C13 C12 H12B 108.5 . . ?
C12 C13 H13A 108.7 . . ?
C12 C13 H13B 108.7 . . ?
C12 C13 C14 114.18(17) . . ?
H13A C13 H13B 107.6 . . ?
C14 C13 H13A 108.7 . . ?
C14 C13 H13B 108.7 . . ?
S6 C14 H14A 108.8 . . ?
S6 C14 H14B 108.8 . . ?
C13 C14 S6 113.85(14) . . ?
C13 C14 H14A 108.8 . . ?
C13 C14 H14B 108.8 . . ?
H14A C14 H14B 107.7 . . ?
C11 C15 H15A 109.0 . . ?
C11 C15 H15B 109.0 . . ?
C11 C15 C16 112.94(15) . . ?
H15A C15 H15B 107.8 . . ?
C16 C15 H15A 109.0 . . ?
C16 C15 H15B 109.0 . . ?
C15 C16 H16A 108.9 . . ?
C15 C16 H16B 108.9 . . ?
H16A C16 H16B 107.7 . . ?
C17 C16 C15 113.45(15) . . ?
C17 C16 H16A 108.9 . . ?
C17 C16 H16B 108.9 . . ?
S7 C17 S8 114.81(9) . . ?
S7 C17 H17 107.7 . . ?
S8 C17 H17 107.7 . . ?
C16 C17 S7 108.51(12) . . ?
C16 C17 S8 110.15(12) . . ?
C16 C17 H17 107.7 . . ?
S7 C18 H18A 108.6 . . ?
S7 C18 H18B 108.6 . . ?
H18A C18 H18B 107.6 . . ?
C19 C18 S7 114.76(13) . . ?
C19 C18 H18A 108.6 . . ?
C19 C18 H18B 108.6 . . ?
C18 C19 H19A 108.7 . . ?
C18 C19 H19B 108.7 . . ?
H19A C19 H19B 107.6 . . ?
C20 C19 C18 114.29(18) . . ?
C20 C19 H19A 108.7 . . ?
C20 C19 H19B 108.7 . . ?
S8 C20 H20A 108.9 . . ?
S8 C20 H20B 108.9 . . ?
C19 C20 S8 113.23(14) . . ?
C19 C20 H20A 108.9 . . ?
C19 C20 H20B 108.9 . . ?
H20A C20 H20B 107.7 . . ?
N1 C21 C22 179.0(2) . . ?
C21 C22 H22A 109.5 . . ?
C21 C22 H22B 109.5 . . ?
C21 C22 H22C 109.5 . . ?
H22A C22 H22B 109.5 . . ?
H22A C22 H22C 109.5 . . ?
H22B C22 H22C 109.5 . . ?
N2 C23 C24 179.3(3) . . ?
C23 C24 H24A 109.5 . . ?
C23 C24 H24B 109.5 . . ?
C23 C24 H24C 109.5 . . ?
H24A C24 H24B 109.5 . . ?
H24A C24 H24C 109.5 . . ?
H24B C24 H24C 109.5 . . ?

loop_
_geom_bond_atom_site_label_1
_geom_bond_atom_site_label_2
_geom_bond_distance
_geom_bond_site_symmetry_2
_geom_bond_publ_flag
Br1 Cu1 2.5919(4) . ?
Br1 Cu6 2.3792(4) . ?
Br2 Cu2 2.3671(4) . ?
Br2 Cu4 2.5681(4) 1_545 ?
Br3 Cu2 2.3623(4) . ?
Br3 Cu3 2.5227(4) . ?
Br4 Cu3 2.4156(4) . ?
Br4 Cu4 2.4936(4) . ?
Br5 Cu1 2.4864(4) 1_565 ?
Br5 Cu5 2.4234(4) . ?
Br6 Cu5 2.5269(4) . ?
Br6 Cu6 2.3590(4) . ?
Cu1 S1 2.2764(6) . ?
Cu1 N1 1.974(2) . ?
Cu2 S3 2.2210(6) . ?
Cu3 S4 2.2831(6) . ?
Cu3 S5 2.3324(6) . ?
Cu4 S6 2.2826(6) . ?
Cu4 N2 1.990(2) . ?
Cu5 S2 2.3472(6) 1_565 ?
Cu5 S7 2.2767(6) . ?
Cu6 S8 2.2328(6) . ?
S1 C1 1.8209(18) . ?
S1 C2 1.820(2) . ?
S2 C1 1.8192(17) . ?
S2 C4 1.820(2) . ?
S3 C7 1.8189(18) . ?
S3 C8 1.814(2) . ?
S4 C7 1.8230(17) . ?
S4 C10 1.822(2) . ?
S5 C11 1.8109(18) . ?
S5 C12 1.819(2) . ?
S6 C11 1.8195(18) . ?
S6 C14 1.819(2) . ?
S7 C17 1.8158(17) . ?
S7 C18 1.821(2) . ?
S8 C17 1.8234(17) . ?
S8 C20 1.816(2) . ?
N1 C21 1.138(3) . ?
N2 C23 1.138(3) . ?
C1 H1 1.0000 . ?
C1 C5 1.526(2) . ?
C2 H2A 0.9900 . ?
C2 H2B 0.9900 . ?
C2 C3 1.521(3) . ?
C3 H3A 0.9900 . ?
C3 H3B 0.9900 . ?
C3 C4 1.521(3) . ?
C4 H4A 0.9900 . ?
C4 H4B 0.9900 . ?
C5 H5A 0.9900 . ?
C5 H5B 0.9900 . ?
C5 C6 1.530(3) . ?
C6 H6A 0.9900 . ?
C6 H6B 0.9900 . ?
C6 C7 1.530(3) . ?
C7 H7 1.0000 . ?
C8 H8A 0.9900 . ?
C8 H8B 0.9900 . ?
C8 C9 1.524(3) . ?
C9 H9A 0.9900 . ?
C9 H9B 0.9900 . ?
C9 C10 1.516(3) . ?
C10 H10A 0.9900 . ?
C10 H10B 0.9900 . ?
C11 H11 1.0000 . ?
C11 C15 1.530(2) . ?
C12 H12A 0.9900 . ?
C12 H12B 0.9900 . ?
C12 C13 1.514(3) . ?
C13 H13A 0.9900 . ?
C13 H13B 0.9900 . ?
C13 C14 1.525(3) . ?
C14 H14A 0.9900 . ?
C14 H14B 0.9900 . ?
C15 H15A 0.9900 . ?
C15 H15B 0.9900 . ?
C15 C16 1.531(2) . ?
C16 H16A 0.9900 . ?
C16 H16B 0.9900 . ?
C16 C17 1.531(2) . ?
C17 H17 1.0000 . ?
C18 H18A 0.9900 . ?
C18 H18B 0.9900 . ?
C18 C19 1.516(3) . ?
C19 H19A 0.9900 . ?
C19 H19B 0.9900 . ?
C19 C20 1.517(3) . ?
C20 H20A 0.9900 . ?
C20 H20B 0.9900 . ?
C21 C22 1.449(3) . ?
C22 H22A 0.9800 . ?
C22 H22B 0.9800 . ?
C22 H22C 0.9800 . ?
C23 C24 1.447(3) . ?
C24 H24A 0.9800 . ?
C24 H24B 0.9800 . ?
C24 H24C 0.9800 . ?

loop_
_geom_torsion_atom_site_label_1
_geom_torsion_atom_site_label_2
_geom_torsion_atom_site_label_3
_geom_torsion_atom_site_label_4
_geom_torsion
_geom_torsion_site_symmetry_1
_geom_torsion_site_symmetry_2
_geom_torsion_site_symmetry_3
_geom_torsion_site_symmetry_4
_geom_torsion_publ_flag
Cu1 S1 C1 S2 -57.31(10) . . . . ?
Cu1 S1 C1 C5 65.67(12) . . . . ?
Cu1 S1 C2 C3 64.63(16) . . . . ?
Cu2 S3 C7 S4 -54.50(10) . . . . ?
Cu2 S3 C7 C6 68.65(12) . . . . ?
Cu2 S3 C8 C9 56.26(17) . . . . ?
Cu3 S4 C7 S3 62.57(10) . . . . ?
Cu3 S4 C7 C6 -58.93(13) . . . . ?
Cu3 S4 C10 C9 -66.08(16) . . . . ?
Cu3 S5 C11 S6 58.91(11) . . . . ?
Cu3 S5 C11 C15 -64.12(13) . . . . ?
Cu3 S5 C12 C13 -66.05(16) . . . . ?
Cu4 S6 C11 S5 -52.80(11) . . . . ?
Cu4 S6 C11 C15 70.01(12) . . . . ?
Cu4 S6 C14 C13 60.04(17) . . . . ?
Cu5 S2 C1 S1 54.04(11) 1_545 . . . ?
Cu5 S2 C1 C5 -66.60(13) 1_545 . . . ?
Cu5 S2 C4 C3 -60.72(15) 1_545 . . . ?
Cu5 S7 C17 S8 66.63(10) . . . . ?
Cu5 S7 C17 C16 -57.08(12) . . . . ?
Cu5 S7 C18 C19 -68.60(16) . . . . ?
Cu6 S8 C17 S7 -53.08(10) . . . . ?
Cu6 S8 C17 C16 69.75(12) . . . . ?
Cu6 S8 C20 C19 55.92(16) . . . . ?
S1 C1 C5 C6 -175.95(13) . . . . ?
S1 C2 C3 C4 62.8(2) . . . . ?
S2 C1 C5 C6 -52.24(19) . . . . ?
S3 C8 C9 C10 67.2(2) . . . . ?
S5 C11 C15 C16 -156.60(13) . . . . ?
S5 C12 C13 C14 -63.2(2) . . . . ?
S6 C11 C15 C16 78.41(16) . . . . ?
S7 C18 C19 C20 -65.4(2) . . . . ?
C1 S1 C2 C3 -56.73(17) . . . . ?
C1 S2 C4 C3 60.37(16) . . . . ?
C1 C5 C6 C7 -56.1(2) . . . . ?
C2 S1 C1 S2 59.42(11) . . . . ?
C2 S1 C1 C5 -177.60(12) . . . . ?
C2 C3 C4 S2 -65.4(2) . . . . ?
C4 S2 C1 S1 -60.37(11) . . . . ?
C4 S2 C1 C5 178.98(13) . . . . ?
C5 C6 C7 S3 168.82(13) . . . . ?
C5 C6 C7 S4 -65.51(18) . . . . ?
C7 S3 C8 C9 -58.68(18) . . . . ?
C7 S4 C10 C9 55.20(17) . . . . ?
C8 S3 C7 S4 56.16(12) . . . . ?
C8 S3 C7 C6 179.30(13) . . . . ?
C8 C9 C10 S4 -65.3(2) . . . . ?
C10 S4 C7 S3 -54.40(12) . . . . ?
C10 S4 C7 C6 -175.91(13) . . . . ?
C11 S5 C12 C13 57.00(17) . . . . ?
C11 S6 C14 C13 -60.14(17) . . . . ?
C11 C15 C16 C17 67.2(2) . . . . ?
C12 S5 C11 S6 -60.19(12) . . . . ?
C12 S5 C11 C15 176.78(13) . . . . ?
C12 C13 C14 S6 65.1(2) . . . . ?
C14 S6 C11 S5 61.76(12) . . . . ?
C14 S6 C11 C15 -175.44(13) . . . . ?
C15 C16 C17 S7 -171.36(12) . . . . ?
C15 C16 C17 S8 62.18(17) . . . . ?
C17 S7 C18 C19 54.91(17) . . . . ?
C17 S8 C20 C19 -58.49(17) . . . . ?
C18 S7 C17 S8 -54.38(12) . . . . ?
C18 S7 C17 C16 -178.09(12) . . . . ?
C18 C19 C20 S8 67.2(2) . . . . ?
C20 S8 C17 S7 56.28(11) . . . . ?
C20 S8 C17 C16 179.12(12) . . . . ?
